data_2003685
loop_
_publ_author_name
'Van Meervelt, Luc'
'Kong Thoo Lin, Paul'
'Brown, Daniel M.'

_publ_section_title 6-(3,5-Di-O-acetyl-\b-D-2-deoxyribofuranosyl)-3,4-dihydro-8-H-pyrimido[4,5-c][1,2]oxazin-7-one
_journal_issue 7
_journal_name_full 'Acta Crystallographica Section C'
_journal_page_first 1347
_journal_page_last 1350
_journal_paper_doi 10.1107/S0108270195000096
_journal_volume 51
_journal_year 1995
_chemical_compound_source 'grown from ethanol'
_chemical_formula_sum 'C15 H19 N3 O7'
_chemical_formula_weight 353.33
_chemical_name_systematic 6-(3,5-Di-O-acetyl-\b-D-2-deoxyribofuranosyl)-3,4-dihydro-8-H-pyrimido[4,5-c][1,2]oxazin-7-one
_space_group_IT_number 4
_symmetry_cell_setting monoclinic
_symmetry_space_group_name_Hall 'P 2yb'
_symmetry_space_group_name_H-M 'P 1 21 1'
_atom_sites_solution_hydrogens geom
_atom_sites_solution_primary 'Patterson search methods'
_atom_sites_solution_secondary difmap
_audit_creation_method SHELXL
_cell_angle_alpha 90.00
_cell_angle_beta 101.66(3)
_cell_angle_gamma 90.00
_cell_formula_units_Z 4
_cell_length_a 14.662(3)
_cell_length_b 5.4190(10)
_cell_length_c 21.475(4)
_cell_measurement_reflns_used 20
_cell_measurement_temperature 289(2)
_cell_measurement_theta_max 21
_cell_measurement_theta_min 11
_cell_volume 1671.1(6)
_computing_cell_refinement XSCANS
_computing_data_collection 'XSCANS (Fait, 1991)'
_computing_data_reduction 'Siemens REDUCE'
_computing_molecular_graphics 'SHELXTL-PC (Sheldrick, 1990)'
_computing_publication_material SHELXL93
_computing_structure_refinement 'SHELXL93 (Sheldrick, 1993)'
_computing_structure_solution 'DIRDIF (Beurskens et al., 1992)'
_diffrn_ambient_temperature 289(2)
_diffrn_measurement_device 'Siemens P4-PC diffractometer'
_diffrn_measurement_method '\q-2\q scans'
_diffrn_radiation_monochromator graphite
_diffrn_radiation_source 'fine-focus sealed tube'
_diffrn_radiation_type CuK\a
_diffrn_radiation_wavelength 1.54184
_diffrn_reflns_av_R_equivalents 0.0000
_diffrn_reflns_av_sigmaI/netI 0.1177
_diffrn_reflns_limit_h_max 13
_diffrn_reflns_limit_h_min -13
_diffrn_reflns_limit_k_max 5
_diffrn_reflns_limit_k_min -1
_diffrn_reflns_limit_l_max 20
_diffrn_reflns_limit_l_min 0
_diffrn_reflns_number 2121
_diffrn_reflns_theta_max 47.22
_diffrn_reflns_theta_min 2.10
_diffrn_standards_decay_% 0
_diffrn_standards_interval_count 100
_diffrn_standards_number 3
_exptl_absorpt_coefficient_mu 0.959
_exptl_absorpt_correction_type none
_exptl_crystal_colour white
_exptl_crystal_density_diffrn 1.404
_exptl_crystal_density_method .
_exptl_crystal_description needles
_exptl_crystal_F_000 744
_exptl_crystal_size_max 0.3
_exptl_crystal_size_mid 0.05
_exptl_crystal_size_min 0.05
_refine_diff_density_max 0.242
_refine_diff_density_min -0.271
_refine_ls_abs_structure_details
;
The absolute configuration was assigned to agree with the known chirality
at C4' arising from its synthetic precursor.
;
_refine_ls_abs_structure_Flack -1.28(88)
_refine_ls_extinction_coef 0.00018(8)
_refine_ls_extinction_expression Fc^*^=kFc[1+0.001xFc^2^\l^3^/sin(2\q)]^-1/4^
_refine_ls_extinction_method SHELXL
_refine_ls_goodness_of_fit_all 1.073
_refine_ls_goodness_of_fit_obs 1.313
_refine_ls_hydrogen_treatment
;
The H atoms were placed at calculated positions (C-H = 0.98\%A for tertiary
C-H, C-H = 0.97\%A for secondary CH~2~, C-H = 0.93\%A for Csp^2^-H,
C-H = 0.96\%A for an idealized methyl group and N-H = 0.90\%A, U = 1.2 x Ueq
of the parent atom) and refined in the riding mode or rotating mode
(methyl groups).
;
_refine_ls_matrix_type full
_refine_ls_number_parameters 470
_refine_ls_number_reflns 2121
_refine_ls_number_restraints 737
_refine_ls_restrained_S_all 0.942
_refine_ls_restrained_S_obs 1.016
_refine_ls_R_factor_all 0.1235
_refine_ls_R_factor_obs 0.0692
_refine_ls_shift/esd_max -0.198
_refine_ls_shift/esd_mean 0.022
_refine_ls_structure_factor_coef Fsqd
_refine_ls_weighting_details
;
 w=1/[\s^2^(Fo^2^)+(0.0332P)^2^+5.4135P] where P=(Fo^2^+2Fc^2^)/3
;
_refine_ls_weighting_scheme calc
_refine_ls_wR_factor_all 0.1726
_refine_ls_wR_factor_obs 0.1468
_reflns_number_observed 1256
_reflns_number_total 2121
_reflns_observed_criterion >2sigma(I)
_cod_depositor_comments
;
The following automatic conversions were performed:

'_refine_ls_weighting_scheme' value 'calc
w=1/[\s^2^(Fo^2^)+(0.0332P)^2^+5.4135P]' was changed to 'calc'. New
tag '_refine_ls_weighting_details' was created. The value of the new
tag was set to 'w=1/[\s^2^(Fo^2^)+(0.0332P)^2^+5.4135P]'.

Automatic conversion script
Id: cif_fix_values 3143 2015-03-26 13:38:13Z robertas 
;
_cod_original_sg_symbol_H-M 'P 21'
_cod_database_code 2003685

loop_
_symmetry_equiv_pos_as_xyz
'x, y, z'
'-x, y+1/2, -z'

loop_
_atom_site_aniso_label
_atom_site_aniso_U_11
_atom_site_aniso_U_12
_atom_site_aniso_U_13
_atom_site_aniso_U_22
_atom_site_aniso_U_23
_atom_site_aniso_U_33
N1A 0.053(2) -0.007(2) 0.0281(14) 0.071(3) -0.005(2) 0.028(2)
C2A 0.062(3) 0.009(3) -0.006(2) 0.070(4) -0.026(3) 0.025(2)
N3A 0.062(2) -0.021(2) 0.015(2) 0.058(3) -0.015(2) 0.026(2)
C4A 0.065(3) 0.000(3) 0.025(2) 0.061(4) -0.012(2) 0.031(2)
C5A 0.059(2) 0.009(3) 0.020(2) 0.050(3) -0.008(2) 0.024(2)
C6A 0.030(2) -0.002(3) 0.001(2) 0.062(3) -0.006(3) 0.045(2)
O2A 0.067(2) -0.014(2) 0.0157(14) 0.057(2) -0.005(2) 0.0381(14)
N4A 0.072(2) -0.034(3) 0.033(2) 0.109(4) -0.022(3) 0.061(2)
O4A 0.100(2) -0.017(2) 0.042(2) 0.099(3) -0.037(2) 0.065(2)
C7A 0.068(3) -0.005(3) 0.033(2) 0.106(4) -0.001(3) 0.047(2)
C8A 0.055(3) -0.031(3) 0.015(2) 0.082(4) 0.017(3) 0.050(2)
C1'A 0.040(2) -0.007(3) 0.013(2) 0.062(3) -0.006(2) 0.036(2)
C2'A 0.063(3) -0.005(3) 0.016(2) 0.055(3) 0.003(3) 0.035(2)
C3'A 0.056(3) -0.013(3) 0.014(2) 0.055(3) -0.017(2) 0.030(2)
C4'A 0.043(2) 0.018(3) 0.025(2) 0.086(4) 0.006(3) 0.041(2)
O4'A 0.057(2) 0.013(2) 0.0118(14) 0.056(2) -0.011(2) 0.0422(14)
O3'A 0.066(2) -0.022(2) 0.0264(13) 0.079(3) -0.012(2) 0.0413(14)
C31A 0.068(3) -0.032(3) 0.031(2) 0.117(5) -0.026(3) 0.043(2)
O31A 0.104(2) -0.065(3) 0.024(2) 0.178(4) -0.030(3) 0.074(2)
C32A 0.112(4) -0.039(4) 0.020(3) 0.124(5) -0.002(4) 0.052(3)
C5'A 0.045(3) 0.005(3) -0.001(2) 0.065(4) -0.005(3) 0.048(2)
O5'A 0.065(2) 0.004(2) 0.0209(14) 0.066(3) 0.013(2) 0.0432(14)
C51A 0.116(4) -0.002(3) 0.033(3) 0.027(3) 0.020(3) 0.088(3)
O51A 0.108(3) -0.021(3) -0.042(2) 0.098(3) 0.005(3) 0.112(2)
C52A 0.044(2) 0.009(3) 0.043(2) 0.081(4) 0.009(4) 0.113(3)
N1B 0.063(2) 0.018(2) 0.016(2) 0.067(3) 0.000(2) 0.040(2)
C2B 0.064(3) 0.028(3) -0.006(2) 0.065(4) 0.007(3) 0.051(2)
N3B 0.055(2) 0.021(3) 0.002(2) 0.083(3) 0.000(2) 0.037(2)
C4B 0.038(2) 0.004(3) 0.018(2) 0.093(4) 0.005(3) 0.048(2)
C5B 0.055(3) 0.016(3) 0.001(2) 0.081(4) 0.023(3) 0.040(2)
C6B 0.045(2) -0.002(3) 0.009(2) 0.066(4) 0.026(3) 0.060(2)
O2B 0.069(2) -0.002(2) 0.0110(14) 0.075(3) -0.004(2) 0.0396(15)
N4B 0.070(2) 0.018(2) 0.009(2) 0.078(3) 0.012(2) 0.027(2)
O4B1 0.056(3) 0.007(4) 0.025(2) 0.095(5) 0.006(3) 0.043(3)
C7B1 0.082(5) 0.009(5) 0.034(4) 0.113(6) 0.019(5) 0.054(4)
O4B2 0.097(4) 0.019(4) 0.020(3) 0.098(5) -0.002(4) 0.039(3)
C7B2 0.065(5) -0.007(5) 0.028(4) 0.095(6) -0.015(5) 0.041(4)
C8B 0.097(3) 0.004(4) 0.019(3) 0.100(5) 0.005(3) 0.058(3)
C1'B 0.059(3) -0.013(3) 0.008(3) 0.063(4) 0.003(3) 0.077(3)
C2'B 0.038(3) -0.021 -0.017 0.058(4) 0.001 0.074(3)
C3'B 0.065(3) 0.007(3) 0.023(2) 0.062(4) 0.001(3) 0.063(3)
C4'B 0.059(3) -0.004(3) 0.018(2) 0.053(3) -0.019(3) 0.077(3)
O4'B 0.038(2) 0.002(2) 0.025(2) 0.057(2) -0.002(2) 0.108(2)
O3'B 0.081(2) 0.009(3) 0.014(2) 0.090(3) 0.003(2) 0.067(2)
C31B 0.054(3) 0.010(3) 0.025(2) 0.080(4) -0.005(3) 0.084(3)
O31B 0.069(2) 0.016(2) 0.021(2) 0.086(3) 0.021(2) 0.085(2)
C32B 0.094(4) -0.015(4) 0.016(3) 0.091(5) -0.032(4) 0.082(3)
C5'B 0.055(3) -0.002(3) 0.009(3) 0.079(4) -0.014(4) 0.094(3)
O5'B 0.081(2) 0.003(2) 0.026(2) 0.105(3) 0.008(2) 0.075(2)
C51B 0.084(3) -0.001(4) 0.021(3) 0.079(4) -0.016(3) 0.072(3)
O51B 0.087(2) 0.038(3) 0.043(2) 0.135(4) 0.038(3) 0.132(3)
C52B 0.102(4) 0.003(4) 0.019(3) 0.143(6) 0.025(4) 0.103(4)

loop_
_atom_site_type_symbol
_atom_site_label
_atom_site_fract_x
_atom_site_fract_y
_atom_site_fract_z
_atom_site_U_iso_or_equiv
_atom_site_thermal_displace_type
_atom_site_calc_flag
_atom_site_refinement_flags
_atom_site_occupancy
_atom_site_disorder_group
N N1A 0.3420(2) 0.0501 0.20934(12) 0.0478(12) Uani d DU 1 .
C C2A 0.3935(3) 0.2388(8) 0.24522(15) 0.055(2) Uani d DU 1 .
N N3A 0.3764(2) 0.2614(7) 0.30448(11) 0.0476(12) Uani d DU 1 .
H H3AA 0.4086(2) 0.3802(7) 0.32884(11) 0.057 Uiso d R 1 .
C C4A 0.3124(3) 0.1260(8) 0.33145(14) 0.050(2) Uani d DU 1 .
C C5A 0.2667(2) -0.0732(8) 0.29375(14) 0.0428(15) Uani d DU 1 .
C C6A 0.2814(2) -0.0977(9) 0.2350(2) 0.047(2) Uani d DU 1 .
H H6AA 0.2492(2) -0.2210(9) 0.2095(2) 0.056 Uiso calc R 1 .
O O2A 0.4477(2) 0.3609(6) 0.22321(10) 0.0533(11) Uani d DU 1 .
N N4A 0.3090(2) 0.2008(8) 0.38743(14) 0.078(2) Uani d DU 1 .
O O4A 0.2416(2) 0.0558(7) 0.41490(12) 0.0845(13) Uani d DU 1 .
C C7A 0.2337(3) -0.1846(9) 0.3941(2) 0.071(2) Uani d DU 1 .
H H7AA 0.1916(3) -0.2707(9) 0.4161(2) 0.085 Uiso calc R 1 .
H H7AB 0.2942(3) -0.2630(9) 0.4059(2) 0.085 Uiso calc R 1 .
C C8A 0.1998(3) -0.2149(10) 0.32499(15) 0.062(2) Uani d DU 1 .
H H8AA 0.1372(3) -0.1495(10) 0.31220(15) 0.074 Uiso calc R 1 .
H H8AB 0.1992(3) -0.3879(10) 0.31332(15) 0.074 Uiso calc R 1 .
C C1'A 0.3481(2) 0.0204(8) 0.1421(2) 0.045(2) Uani d DU 1 .
H H1'AA 0.3948(2) 0.1345(8) 0.1318(2) 0.054 Uiso calc R 1 .
C C2'A 0.3683(3) -0.2368(8) 0.12240(14) 0.050(2) Uani d DU 1 .
H H2'AA 0.3450(3) -0.3584(8) 0.14844(14) 0.060 Uiso calc R 1 .
H H2'AB 0.4347(3) -0.2613(8) 0.12609(14) 0.060 Uiso calc R 1 .
C C3'A 0.3179(2) -0.2555(8) 0.05396(13) 0.046(2) Uani d DU 1 .
H H3'AA 0.2990(2) -0.4252(8) 0.04188(13) 0.055 Uiso calc R 1 .
C C4'A 0.2360(2) -0.0870(9) 0.0509(2) 0.054(2) Uani d DU 1 .
H H4'AA 0.2293(2) 0.0106(9) 0.0118(2) 0.065 Uiso calc R 1 .
O O4'A 0.2572(2) 0.0808(6) 0.10421(11) 0.0517(10) Uani d DU 1 .
O O3'A 0.3808(2) -0.1542(7) 0.01520(10) 0.0600(11) Uani d DU 1 .
C C31A 0.3604(3) -0.2132(11) -0.0474(2) 0.073(2) Uani d DU 1 .
O O31A 0.2902(2) -0.3066(8) -0.07063(14) 0.118(2) Uani d DU 1 .
C C32A 0.4304(3) -0.1031(11) -0.0809(2) 0.096(2) Uani d DU 1 .
H H32AA 0.4229(14) -0.173(4) -0.1227(6) 0.115 Uiso calc R 1 .
H H32AB 0.4920(3) -0.138(5) -0.0573(8) 0.115 Uiso calc R 1 .
H H32AC 0.4214(14) 0.0722(13) -0.0842(13) 0.115 Uiso calc R 1 .
C C5'A 0.1448(2) -0.2115(9) 0.0507(2) 0.054(2) Uani d DU 1 .
H H5'AA 0.0963(2) -0.0886(9) 0.0492(2) 0.065 Uiso calc R 1 .
H H5'AB 0.1283(2) -0.3160(9) 0.0135(2) 0.065 Uiso calc R 1 .
O O5'A 0.1526(2) -0.3579(6) 0.10736(11) 0.0570(11) Uani d DU 1 .
C C51A 0.0985(3) -0.5528(8) 0.1089(2) 0.075(2) Uani d DU 1 .
O O51A 0.0441(2) -0.6203(8) 0.06143(15) 0.115(2) Uani d DU 1 .
C C52A 0.1073(3) -0.6646(10) 0.1706(2) 0.075(2) Uani d DU 1 .
H H52AA 0.1715(4) -0.703(5) 0.1873(6) 0.090 Uiso calc R 1 .
H H52AB 0.0710(16) -0.813(3) 0.1670(3) 0.090 Uiso calc R 1 .
H H52AC 0.0853(18) -0.552(2) 0.1988(4) 0.090 Uiso calc R 1 .
N N1B 0.3325(2) 0.5674(8) 0.71771(13) 0.0561(13) Uani d DU 1 .
C C2B 0.4031(3) 0.4251(10) 0.7541(2) 0.062(2) Uani d DU 1 .
N N3B 0.4544(2) 0.2902(8) 0.72021(12) 0.0590(14) Uani d DU 1 .
H H3BA 0.4996(2) 0.1928(8) 0.74177(12) 0.071 Uiso d R 1 .
C C4B 0.4461(2) 0.3013(10) 0.6540(2) 0.058(2) Uani d DU 1 .
C C5B 0.3779(3) 0.4689(9) 0.6203(2) 0.060(2) Uani d DU 1 .
C C6B 0.3247(3) 0.5899(9) 0.6519(2) 0.057(2) Uani d DU 1 .
H H6BA 0.2797(3) 0.6955(9) 0.6296(2) 0.069 Uiso calc R 1 .
O O2B 0.4096(2) 0.4041(7) 0.81080(11) 0.0613(12) Uani d DU 1 .
N N4B 0.5045(2) 0.1606(7) 0.63359(12) 0.0582(14) Uani d DU 1 .
O O4B1 0.5112(3) 0.2192(13) 0.5681(2) 0.063(2) Uani d PDU 0.50 1
C C7B1 0.4432(4) 0.3381(18) 0.5282(3) 0.080(3) Uani d PDU 0.50 1
H H7BA 0.4096(4) 0.2145(18) 0.4998(3) 0.096 Uiso calc PR 0.50 1
H H7BB 0.4734(4) 0.4451(18) 0.5023(3) 0.096 Uiso calc PR 0.50 1
O O4B2 0.4870(4) 0.1351(14) 0.5644(2) 0.077(2) Uani d PDU 0.50 2
C C7B2 0.4052(5) 0.2348(14) 0.5360(3) 0.064(3) Uani d PDU 0.50 2
H H7BC 0.3572(5) 0.1226(14) 0.5437(3) 0.077 Uiso calc PR 0.50 2
H H7BD 0.4036(5) 0.2297(14) 0.4906(3) 0.077 Uiso calc PR 0.50 2
C C8B 0.3749(3) 0.4842(10) 0.5498(2) 0.084(2) Uani d DU 1 .
H H8BA 0.3137(3) 0.4328(10) 0.5274(2) 0.101 Uiso calc R 1 1
H H8BB 0.3832(3) 0.6551(10) 0.5387(2) 0.101 Uiso calc R 1 1
C C1'B 0.2676(3) 0.6941(8) 0.7482(2) 0.067(2) Uani d DU 1 .
H H1'B 0.2809(3) 0.6569(8) 0.7938(2) 0.081 Uiso calc R 1 .
C C2'B 0.2578(2) 0.9667(8) 0.7381(2) 0.061(2) Uani d DU 1 .
H H2'C 0.2695(2) 1.0125(8) 0.6968(2) 0.073 Uiso calc R 1 .
H H2'D 0.3010(2) 1.0552(8) 0.7707(2) 0.073 Uiso calc R 1 .
C C3'B 0.1582(2) 1.0235(8) 0.7424(2) 0.062(2) Uani d DU 1 .
H H3'B 0.1337(2) 1.1606(8) 0.7142(2) 0.074 Uiso calc R 1 .
C C4'B 0.1056(2) 0.7907(8) 0.7220(2) 0.062(2) Uani d DU 1 .
H H4'B 0.0687(2) 0.7441(8) 0.7535(2) 0.075 Uiso calc R 1 .
O O4'B 0.1751(2) 0.5997(6) 0.71856(14) 0.0660(12) Uani d DU 1 .
O O3'B 0.1588(2) 1.0863(7) 0.80889(12) 0.0795(13) Uani d DU 1 .
C C31B 0.0895(3) 1.2380(10) 0.8201(2) 0.071(2) Uani d DU 1 .
O O31B 0.0256(2) 1.2851(7) 0.78081(13) 0.0791(13) Uani d DU 1 .
C C32B 0.1104(3) 1.3075(11) 0.8878(2) 0.089(2) Uani d DU 1 .
H H32D 0.0756(16) 1.453(3) 0.8939(3) 0.107 Uiso calc R 1 .
H H32E 0.1758(5) 1.341(6) 0.9009(4) 0.107 Uiso calc R 1 .
H H32F 0.094(2) 1.175(2) 0.9128(2) 0.107 Uiso calc R 1 .
C C5'B 0.0434(3) 0.8047(10) 0.6568(2) 0.077(2) Uani d DU 1 .
H H5'C 0.0195(3) 0.6416(10) 0.6439(2) 0.092 Uiso calc R 1 .
H H5'D -0.0091(3) 0.9118(10) 0.6583(2) 0.092 Uiso calc R 1 .
O O5'B 0.0937(2) 0.8976(7) 0.61145(12) 0.0856(14) Uani d DU 1 .
C C51B 0.0639(3) 1.0868(10) 0.5740(2) 0.077(2) Uani d DU 1 .
O O51B -0.0101(2) 1.1834(8) 0.5770(2) 0.115(2) Uani d DU 1 .
C C52B 0.1239(3) 1.1564(11) 0.5315(2) 0.116(3) Uani d DU 1 .
H H52D 0.1197(19) 1.3312(15) 0.5243(14) 0.140 Uiso calc R 1 .
H H52E 0.1050(16) 1.071(5) 0.4918(6) 0.140 Uiso calc R 1 .
H H52F 0.1870(5) 1.113(6) 0.5501(8) 0.140 Uiso calc R 1 .

loop_
_atom_type_symbol
_atom_type_description
_atom_type_scat_dispersion_real
_atom_type_scat_dispersion_imag
_atom_type_scat_source
C C 0.0181 0.0091 'International Tables Vol C Tables 4.2.6.8 and 6.1.1.4'
H H 0.0000 0.0000 'International Tables Vol C Tables 4.2.6.8 and 6.1.1.4'
N N 0.0311 0.0180 'International Tables Vol C Tables 4.2.6.8 and 6.1.1.4'
O O 0.0492 0.0322 'International Tables Vol C Tables 4.2.6.8 and 6.1.1.4'

loop_
_geom_angle_atom_site_label_1
_geom_angle_atom_site_label_2
_geom_angle_atom_site_label_3
_geom_angle_site_symmetry_1
_geom_angle_site_symmetry_3
_geom_angle
_geom_angle_publ_flag
C6A N1A C2A . . 121.2(3) yes
C6A N1A C1'A . . 119.7(2) yes
C2A N1A C1'A . . 119.0(3) yes
O2A C2A N3A . . 125.7(4) yes
O2A C2A N1A . . 120.6(3) yes
N3A C2A N1A . . 113.7(3) yes
C2A N3A C4A . . 127.4(3) yes
C2A N3A H3AA . . 115.9(2) ?
C4A N3A H3AA . . 116.6(2) ?
N4A C4A N3A . . 112.3(4) yes
N4A C4A C5A . . 131.8(4) yes
N3A C4A C5A . . 115.9(3) yes
C6A C5A C4A . . 117.7(4) yes
C6A C5A C8A . . 128.1(4) yes
C4A C5A C8A . . 113.9(3) yes
C5A C6A N1A . . 123.9(4) yes
C5A C6A H6AA . . 118.0(2) ?
N1A C6A H6AA . . 118.0(2) ?
C4A N4A O4A . . 111.3(3) yes
C7A O4A N4A . . 113.2(3) yes
O4A C7A C8A . . 114.9(4) yes
O4A C7A H7AA . . 108.5(2) ?
C8A C7A H7AA . . 108.5(2) ?
O4A C7A H7AB . . 108.5(2) ?
C8A C7A H7AB . . 108.5(2) ?
H7AA C7A H7AB . . 107.5 ?
C7A C8A C5A . . 105.9(3) yes
C7A C8A H8AA . . 110.6(2) ?
C5A C8A H8AA . . 110.6(2) ?
C7A C8A H8AB . . 110.6(3) ?
C5A C8A H8AB . . 110.5(2) ?
H8AA C8A H8AB . . 108.7 ?
O4'A C1'A N1A . . 107.1(3) ?
O4'A C1'A C2'A . . 105.2(3) ?
N1A C1'A C2'A . . 115.6(3) ?
O4'A C1'A H1'AA . . 109.6(2) ?
N1A C1'A H1'AA . . 109.6(2) ?
C2'A C1'A H1'AA . . 109.6(2) ?
C1'A C2'A C3'A . . 104.5(3) ?
C1'A C2'A H2'AA . . 110.8(2) ?
C3'A C2'A H2'AA . . 110.8(2) ?
C1'A C2'A H2'AB . . 110.8(2) ?
C3'A C2'A H2'AB . . 110.8(2) ?
H2'A C2'A H2'AB . . 108.9 ?
O3'A C3'A C4'A . . 109.6(3) ?
O3'A C3'A C2'A . . 106.7(3) ?
C4'A C3'A C2'A . . 103.4(3) ?
O3'A C3'A H3'AA . . 112.2(2) ?
C4'A C3'A H3'AA . . 112.2(2) ?
C2'A C3'A H3'AA . . 112.2(2) ?
O4'A C4'A C3'A . . 107.8(2) ?
O4'A C4'A C5'A . . 109.5(3) ?
C3'A C4'A C5'A . . 115.7(4) ?
O4'A C4'A H4'AA . . 107.9(2) ?
C3'A C4'A H4'AA . . 107.9(2) ?
C5'A C4'A H4'AA . . 107.9(2) ?
C4'A O4'A C1'A . . 109.1(3) ?
C31A O3'A C3'A . . 115.9(3) ?
O31A C31A O3'A . . 121.7(4) ?
O31A C31A C32A . . 127.1(3) ?
O3'A C31A C32A . . 110.4(4) ?
C31A C32A H32AA . . 109.5(2) ?
C31A C32A H32AB . . 109.5(2) ?
H32AA C32A H32AB . . 109.5 ?
C31A C32A H32AC . . 109.5(3) ?
H32AA C32A H32AC . . 109.5 ?
H32AB C32A H32AC . . 109.5 ?
O5'A C5'A C4'A . . 109.2(3) ?
O5'A C5'A H5'AA . . 109.8(2) ?
C4'A C5'A H5'AA . . 109.8(2) ?
O5'A C5'A H5'AB . . 109.8(2) ?
C4'A C5'A H5'AB . . 109.8(2) ?
H5'AA C5'A H5'AB . . 108.3 ?
C51A O5'A C5'A . . 121.0(3) ?
O51A C51A O5'A . . 120.9(4) ?
O51A C51A C52A . . 124.5(4) ?
O5'A C51A C52A . . 114.6(3) ?
C51A C52A H52AA . . 109.5(2) ?
C51A C52A H52AB . . 109.5(3) ?
H52AA C52A H52AB . . 109.5 ?
C51A C52A H52AC . . 109.5(3) ?
H52AA C52A H52AC . . 109.5 ?
H52AB C52A H52AC . . 109.5 ?
C6B N1B C2B . . 120.8(3) yes
C6B N1B C1'B . . 119.5(3) yes
C2B N1B C1'B . . 119.6(3) yes
O2B C2B N3B . . 123.3(4) yes
O2B C2B N1B . . 121.0(4) yes
N3B C2B N1B . . 115.1(3) yes
C2B N3B C4B . . 125.1(3) yes
C2B N3B H3BA . . 118.1(2) ?
C4B N3B H3BA . . 116.7(2) ?
N4B C4B N3B . . 113.1(3) yes
N4B C4B C5B . . 130.4(3) yes
N3B C4B C5B . . 116.5(4) yes
C6B C5B C4B . . 119.0(3) yes
C6B C5B C8B . . 126.4(4) yes
C4B C5B C8B . . 114.6(4) yes
C5B C6B N1B . . 123.0(4) yes
C5B C6B H6BA . . 118.5(2) ?
N1B C6B H6BA . . 118.5(2) ?
C4B N4B O4B1 . . 112.1(4) yes
C4B N4B O4B2 . . 114.2(4) yes
C7B1 O4B1 N4B . . 122.1(5) yes
O4B1 C7B1 C8B . . 122.7(6) yes
O4B1 C7B1 H7BA . . 106.7(5) ?
C8B C7B1 H7BA . . 106.6(4) ?
O4B1 C7B1 H7BB . . 106.7(4) ?
C8B C7B1 H7BB . . 106.7(4) ?
H7BA C7B1 H7BB . . 106.6 ?
C7B2 O4B2 N4B . . 112.3(5) yes
O4B2 C7B2 C8B . . 123.8(6) yes
O4B2 C7B2 H7BC . . 106.4(4) ?
C8B C7B2 H7BC . . 106.4(3) ?
O4B2 C7B2 H7BD . . 106.4(4) ?
C8B C7B2 H7BD . . 106.4(3) ?
H7BC C7B2 H7BD . . 106.5 ?
C7B1 C8B C5B . . 114.6(4) yes
C7B2 C8B C5B . . 101.7(5) yes
C7B1 C8B H8BA . . 108.6(3) ?
C5B C8B H8BA . . 108.6(2) ?
C7B1 C8B H8BB . . 108.6(4) ?
C5B C8B H8BB . . 108.6(3) ?
H8BA C8B H8BB . . 107.6 ?
N1B C1'B O4'B . . 106.0(3) ?
N1B C1'B C2'B . . 117.5(4) ?
O4'B C1'B C2'B . . 103.2(3) ?
N1B C1'B H1'B . . 109.9(2) ?
O4'B C1'B H1'B . . 109.9(2) ?
C2'B C1'B H1'B . . 109.9(2) ?
C1'B C2'B C3'B . . 105.0(3) ?
C1'B C2'B H2'C . . 110.8(3) ?
C3'B C2'B H2'C . . 110.8(2) ?
C1'B C2'B H2'D . . 110.7(2) ?
C3'B C2'B H2'D . . 110.8(2) ?
H2'C C2'B H2'D . . 108.8 ?
O3'B C3'B C4'B . . 112.4(3) ?
O3'B C3'B C2'B . . 106.9(3) ?
C4'B C3'B C2'B . . 104.9(3) ?
O3'B C3'B H3'B . . 110.8(2) ?
C4'B C3'B H3'B . . 110.8(2) ?
C2'B C3'B H3'B . . 110.8(2) ?
O4'B C4'B C3'B . . 106.7(3) ?
O4'B C4'B C5'B . . 106.5(3) ?
C3'B C4'B C5'B . . 114.0(4) ?
O4'B C4'B H4'B . . 109.8(2) ?
C3'B C4'B H4'B . . 109.8(2) ?
C5'B C4'B H4'B . . 109.8(2) ?
C4'B O4'B C1'B . . 108.9(3) ?
C31B O3'B C3'B . . 117.0(3) ?
O31B C31B O3'B . . 121.8(4) ?
O31B C31B C32B . . 129.9(4) ?
O3'B C31B C32B . . 108.3(3) ?
C31B C32B H32D . . 109.5(3) ?
C31B C32B H32E . . 109.5(2) ?
H32D C32B H32E . . 109.5 ?
C31B C32B H32F . . 109.5(3) ?
H32D C32B H32F . . 109.5 ?
H32E C32B H32F . . 109.5 ?
O5'B C5'B C4'B . . 110.6(3) ?
O5'B C5'B H5'C . . 109.5(2) ?
C4'B C5'B H5'C . . 109.5(3) ?
O5'B C5'B H5'D . . 109.5(2) ?
C4'B C5'B H5'D . . 109.5(2) ?
H5'C C5'B H5'D . . 108.1 ?
C51B O5'B C5'B . . 122.4(4) ?
O51B C51B O5'B . . 119.2(4) ?
O51B C51B C52B . . 125.9(5) ?
O5'B C51B C52B . . 114.8(4) ?
C51B C52B H52D . . 109.5(3) ?
C51B C52B H52E . . 109.5(3) ?
H52D C52B H52E . . 109.5 ?
C51B C52B H52F . . 109.5(2) ?
H52D C52B H52F . . 109.5 ?
H52E C52B H52F . . 109.5 ?

loop_
_geom_bond_atom_site_label_1
_geom_bond_atom_site_label_2
_geom_bond_site_symmetry_2
_geom_bond_distance
_geom_bond_publ_flag
N1A C6A . 1.391(5) yes
N1A C2A . 1.405(4) yes
N1A C1'A . 1.474(4) yes
C2A O2A . 1.201(5) yes
C2A N3A . 1.351(4) yes
N3A C4A . 1.405(5) yes
N3A H3AA . 0.90 ?
C4A N4A . 1.279(5) yes
C4A C5A . 1.432(5) yes
C5A C6A . 1.329(5) yes
C5A C8A . 1.505(6) yes
C6A H6AA . 0.93 ?
N4A O4A . 1.475(5) yes
O4A C7A . 1.375(6) yes
C7A C8A . 1.476(4) yes
C7A H7AA . 0.97 ?
C7A H7AB . 0.97 ?
C8A H8AA . 0.97 ?
C8A H8AB . 0.97 ?
C1'A O4'A . 1.452(4) yes
C1'A C2'A . 1.503(6) yes
C1'A H1'AA . 0.98 ?
C2'A C3'A . 1.509(4) yes
C2'A H2'AA . 0.97 ?
C2'A H2'AB . 0.97 ?
C3'A O3'A . 1.467(4) yes
C3'A C4'A . 1.500(5) yes
C3'A H3'AA . 0.98 ?
C4'A O4'A . 1.447(5) yes
C4'A C5'A . 1.496(5) yes
C4'A H4'AA . 0.98 ?
O3'A C31A . 1.356(4) yes
C31A O31A . 1.165(5) yes
C31A C32A . 1.491(6) yes
C32A H32AA . 0.96 ?
C32A H32AB . 0.96 ?
C32A H32AC . 0.96 ?
C5'A O5'A . 1.438(4) yes
C5'A H5'AA . 0.97 ?
C5'A H5'AB . 0.97 ?
O5'A C51A . 1.325(5) yes
C51A O51A . 1.217(5) yes
C51A C52A . 1.439(6) yes
C52A H52AA . 0.96 ?
C52A H52AB . 0.96 ?
C52A H52AC . 0.96 ?
N1B C6B . 1.400(4) yes
N1B C2B . 1.396(5) yes
N1B C1'B . 1.433(5) yes
C2B O2B . 1.208(4) yes
C2B N3B . 1.360(5) yes
N3B C4B . 1.404(4) yes
N3B H3BA . 0.90 ?
C4B N4B . 1.288(5) yes
C4B C5B . 1.434(6) yes
C5B C6B . 1.308(6) yes
C5B C8B . 1.508(5) yes
C6B H6BA . 0.93 ?
N4B O4B1 . 1.465(5) yes
N4B O4B2 . 1.462(5) yes
O4B1 C7B1 . 1.341(8) yes
C7B1 C8B . 1.425(9) yes
C7B1 H7BA . 0.97 ?
C7B1 H7BB . 0.97 ?
O4B2 C7B2 . 1.344(8) yes
C7B2 C8B . 1.471(9) yes
C7B2 H7BC . 0.97 ?
C7B2 H7BD . 0.97 ?
C8B H8BA . 0.97 ?
C8B H8BB . 0.97 ?
C1'B O4'B . 1.469(4) yes
C1'B C2'B . 1.496(6) yes
C1'B H1'B . 0.98 ?
C2'B C3'B . 1.513(5) yes
C2'B H2'C . 0.97 ?
C2'B H2'D . 0.97 ?
C3'B O3'B . 1.467(4) yes
C3'B C4'B . 1.498(6) yes
C3'B H3'B . 0.98 ?
C4'B O4'B . 1.465(5) yes
C4'B C5'B . 1.510(5) yes
C4'B H4'B . 0.98 ?
O3'B C31B . 1.366(5) yes
C31B O31B . 1.155(4) yes
C31B C32B . 1.474(5) yes
C32B H32D . 0.96 ?
C32B H32E . 0.96 ?
C32B H32F . 0.96 ?
C5'B O5'B . 1.427(5) yes
C5'B H5'C . 0.97 ?
C5'B H5'D . 0.97 ?
O5'B C51B . 1.322(6) yes
C51B O51B . 1.219(6) yes
C51B C52B . 1.438(6) yes
C52B H52D . 0.96 ?
C52B H52E . 0.96 ?
C52B H52F . 0.96 ?

loop_
_geom_torsion_atom_site_label_1
_geom_torsion_atom_site_label_2
_geom_torsion_atom_site_label_3
_geom_torsion_atom_site_label_4
_geom_torsion_site_symmetry_1
_geom_torsion_site_symmetry_2
_geom_torsion_site_symmetry_3
_geom_torsion_site_symmetry_4
_geom_torsion
_geom_torsion_publ_flag
C6A N1A C2A O2A . . . . 177.9(3) ?
C1'A N1A C2A O2A . . . . -6.2(5) ?
C6A N1A C2A N3A . . . . -1.2(5) ?
C1'A N1A C2A N3A . . . . 174.7(3) ?
O2A C2A N3A C4A . . . . 178.5(4) ?
N1A C2A N3A C4A . . . . -2.4(6) ?
C2A N3A C4A N4A . . . . -176.3(4) ?
C2A N3A C4A C5A . . . . 6.3(6) ?
N4A C4A C5A C6A . . . . 176.9(4) ?
N3A C4A C5A C6A . . . . -6.4(5) ?
N4A C4A C5A C8A . . . . 2.4(6) ?
N3A C4A C5A C8A . . . . 179.2(3) ?
C4A C5A C6A N1A . . . . 3.5(6) ?
C8A C5A C6A N1A . . . . 177.0(4) ?
C2A N1A C6A C5A . . . . 0.5(5) ?
C1'A N1A C6A C5A . . . . -175.4(3) ?
N3A C4A N4A O4A . . . . -179.8(3) ?
C5A C4A N4A O4A . . . . -3.0(6) ?
C4A N4A O4A C7A . . . . 31.2(4) ?
N4A O4A C7A C8A . . . . -61.9(4) ?
O4A C7A C8A C5A . . . . 57.1(5) ?
C6A C5A C8A C7A . . . . 159.9(4) ?
C4A C5A C8A C7A . . . . -26.4(5) ?
C6A N1A C1'A O4'A . . . . 62.6(4) ?
C2A N1A C1'A O4'A . . . . -113.4(3) ?
C6A N1A C1'A C2'A . . . . -54.2(4) ?
C2A N1A C1'A C2'A . . . . 129.8(3) ?
O4'A C1'A C2'A C3'A . . . . 29.9(4) ?
N1A C1'A C2'A C3'A . . . . 147.8(3) ?
C1'A C2'A C3'A O3'A . . . . 85.2(4) ?
C1'A C2'A C3'A C4'A . . . . -30.4(4) ?
O3'A C3'A C4'A O4'A . . . . -93.3(3) ?
C2'A C3'A C4'A O4'A . . . . 20.2(4) ?
O3'A C3'A C4'A C5'A . . . . 143.8(3) ?
C2'A C3'A C4'A C5'A . . . . -102.7(3) ?
C3'A C4'A O4'A C1'A . . . . -1.8(4) ?
C5'A C4'A O4'A C1'A . . . . 124.8(3) ?
N1A C1'A O4'A C4'A . . . . -141.1(3) ?
C2'A C1'A O4'A C4'A . . . . -17.6(4) ?
C4'A C3'A O3'A C31A . . . . -85.9(4) ?
C2'A C3'A O3'A C31A . . . . 162.8(4) ?
C3'A O3'A C31A O31A . . . . 11.0(7) ?
C3'A O3'A C31A C32A . . . . -178.9(4) ?
O4'A C4'A C5'A O5'A . . . . -63.3(4) ?
C3'A C4'A C5'A O5'A . . . . 58.7(4) ?
C4'A C5'A O5'A C51A . . . . -154.2(4) ?
C5'A O5'A C51A O51A . . . . 3.8(7) ?
C5'A O5'A C51A C52A . . . . -173.6(4) ?
C6B N1B C2B O2B . . . . -179.5(4) ?
C1'B N1B C2B O2B . . . . 1.1(7) ?
C6B N1B C2B N3B . . . . -7.7(6) ?
C1'B N1B C2B N3B . . . . 172.9(4) ?
O2B C2B N3B C4B . . . . 177.1(4) ?
N1B C2B N3B C4B . . . . 5.6(7) ?
C2B N3B C4B N4B . . . . 178.1(4) ?
C2B N3B C4B C5B . . . . 0.0(7) ?
N4B C4B C5B C6B . . . . 178.7(5) ?
N3B C4B C5B C6B . . . . -3.6(6) ?
N4B C4B C5B C8B . . . . -0.7(7) ?
N3B C4B C5B C8B . . . . 177.0(4) ?
C4B C5B C6B N1B . . . . 1.4(7) ?
C8B C5B C6B N1B . . . . -179.3(4) ?
C2B N1B C6B C5B . . . . 4.6(7) ?
C1'B N1B C6B C5B . . . . -176.0(4) ?
N3B C4B N4B O4B1 . . . . -165.7(4) ?
C5B C4B N4B O4B1 . . . . 12.1(7) ?
N3B C4B N4B O4B2 . . . . 169.8(4) ?
C5B C4B N4B O4B2 . . . . -12.4(7) ?
C4B N4B O4B1 C7B1 . . . . -21.9(8) ?
O4B2 N4B O4B1 C7B1 . . . . 78.1(10) ?
N4B O4B1 C7B1 C8B . . . . 20.6(11) ?
C4B N4B O4B2 C7B2 . . . . -9.1(8) ?
O4B1 N4B O4B2 C7B2 . . . . -98.9(12) ?
N4B O4B2 C7B2 C8B . . . . 48.9(9) ?
O4B1 C7B1 C8B C7B2 . . . . -80.3(10) ?
O4B1 C7B1 C8B C5B . . . . -7.3(10) ?
O4B2 C7B2 C8B C7B1 . . . . 59.5(8) ?
O4B2 C7B2 C8B C5B . . . . -57.9(8) ?
C6B C5B C8B C7B1 . . . . 178.0(6) ?
C4B C5B C8B C7B1 . . . . -2.7(7) ?
C6B C5B C8B C7B2 . . . . -149.6(5) ?
C4B C5B C8B C7B2 . . . . 29.7(5) ?
C6B N1B C1'B O4'B . . . . 59.7(5) ?
C2B N1B C1'B O4'B . . . . -120.9(4) ?
C6B N1B C1'B C2'B . . . . -54.9(5) ?
C2B N1B C1'B C2'B . . . . 124.5(4) ?
N1B C1'B C2'B C3'B . . . . 150.1(3) ?
O4'B C1'B C2'B C3'B . . . . 33.9(4) ?
C1'B C2'B C3'B O3'B . . . . 92.0(4) ?
C1'B C2'B C3'B C4'B . . . . -27.5(4) ?
O3'B C3'B C4'B O4'B . . . . -105.5(3) ?
C2'B C3'B C4'B O4'B . . . . 10.3(4) ?
O3'B C3'B C4'B C5'B . . . . 137.2(3) ?
C2'B C3'B C4'B C5'B . . . . -107.0(4) ?
C3'B C4'B O4'B C1'B . . . . 11.2(4) ?
C5'B C4'B O4'B C1'B . . . . 133.4(4) ?
N1B C1'B O4'B C4'B . . . . -152.2(3) ?
C2'B C1'B O4'B C4'B . . . . -28.2(4) ?
C4'B C3'B O3'B C31B . . . . -92.0(5) ?
C2'B C3'B O3'B C31B . . . . 153.4(4) ?
C3'B O3'B C31B O31B . . . . 11.5(7) ?
C3'B O3'B C31B C32B . . . . -171.6(4) ?
O4'B C4'B C5'B O5'B . . . . -67.3(5) ?
C3'B C4'B C5'B O5'B . . . . 50.1(5) ?
C4'B C5'B O5'B C51B . . . . -127.2(4) ?
C5'B O5'B C51B O51B . . . . -1.6(7) ?
C5'B O5'B C51B C52B . . . . 179.6(4) ?
